data_4510880
loop_
_publ_author_name
'George, Fanny'
'Tumanov, Nikolay'
'Norberg, Bernadette'
'Robeyns, Koen'
'Filinchuk, Yaroslav'
'Wouters, Johan'
'Leyssens, Tom'

_publ_section_title
;
 Does Chirality Influence the Tendency toward Cocrystal Formation?
;
_journal_issue 6
_journal_name_full 'Crystal Growth &amp; Design'
_journal_page_first 2880
_journal_paper_doi 10.1021/cg500181t
_journal_volume 14
_journal_year 2014
_chemical_absolute_configuration rm
_chemical_formula_moiety 'C8 H14 N2 O2, C2 H2 O4'
_chemical_formula_sum 'C10 H16 N2 O6'
_chemical_formula_weight 260.25
_chemical_name_systematic
;
 ?
;
_space_group_IT_number 4
_symmetry_cell_setting monoclinic
_symmetry_space_group_name_Hall 'P 2yb'
_symmetry_space_group_name_H-M 'P 1 21 1'
_atom_sites_solution_hydrogens geom
_atom_sites_solution_primary direct
_atom_sites_solution_secondary difmap
_audit_creation_method SHELXL-97
_cell_angle_alpha 90.00
_cell_angle_beta 99.331(6)
_cell_angle_gamma 90.00
_cell_formula_units_Z 4
_cell_length_a 5.7646(4)
_cell_length_b 19.8963(14)
_cell_length_c 11.0690(8)
_cell_measurement_reflns_used 2107
_cell_measurement_temperature 293(2)
_cell_measurement_theta_max 25.7080
_cell_measurement_theta_min 3.6140
_cell_volume 1252.75(15)
_computing_cell_refinement
;
CrysAlisPro, Agilent Technologies,
Version 1.171.36.28 (release 01-02-2013 CrysAlis171 .NET)
(compiled Feb  1 2013,16:14:44)
;
_computing_data_collection
;
CrysAlisPro, Agilent Technologies,
Version 1.171.36.28 (release 01-02-2013 CrysAlis171 .NET)
(compiled Feb  1 2013,16:14:44)
;
_computing_data_reduction
;
CrysAlisPro, Agilent Technologies,
Version 1.171.36.28 (release 01-02-2013 CrysAlis171 .NET)
(compiled Feb  1 2013,16:14:44)
;
_computing_structure_refinement 'SHELXL-97 (Sheldrick, 1997)'
_computing_structure_solution Sir2004
_diffrn_ambient_temperature 293(2)
_diffrn_detector_area_resol_mean 5.1856
_diffrn_measured_fraction_theta_full 0.998
_diffrn_measured_fraction_theta_max 0.998
_diffrn_measurement_device_type 'Xcalibur, Ruby, Gemini ultra'
_diffrn_measurement_method '\w scans'
_diffrn_radiation_monochromator graphite
_diffrn_radiation_source 'fine-focus sealed tube'
_diffrn_radiation_type MoK\a
_diffrn_radiation_wavelength 0.71073
_diffrn_reflns_av_R_equivalents 0.0276
_diffrn_reflns_av_sigmaI/netI 0.0493
_diffrn_reflns_limit_h_max 6
_diffrn_reflns_limit_h_min -6
_diffrn_reflns_limit_k_max 23
_diffrn_reflns_limit_k_min -21
_diffrn_reflns_limit_l_max 13
_diffrn_reflns_limit_l_min -11
_diffrn_reflns_number 5916
_diffrn_reflns_theta_full 25.00
_diffrn_reflns_theta_max 25.02
_diffrn_reflns_theta_min 3.58
_exptl_absorpt_coefficient_mu 0.115
_exptl_absorpt_correction_T_max 0.9943
_exptl_absorpt_correction_T_min 0.9481
_exptl_absorpt_correction_type multi-scan
_exptl_absorpt_process_details
;
CrysAlisPro, Agilent Technologies,
Version 1.171.36.28 (release 01-02-2013 CrysAlis171 .NET)
(compiled Feb  1 2013,16:14:44)
Empirical absorption correction using spherical harmonics,
 implemented in SCALE3 ABSPACK scaling algorithm.
;
_exptl_crystal_colour colorless
_exptl_crystal_density_diffrn 1.380
_exptl_crystal_density_method 'not measured'
_exptl_crystal_description prism
_exptl_crystal_F_000 552
_exptl_crystal_size_max 0.47
_exptl_crystal_size_mid 0.21
_exptl_crystal_size_min 0.05
_refine_diff_density_max 0.153
_refine_diff_density_min -0.166
_refine_diff_density_rms 0.036
_refine_ls_abs_structure_details 'Flack H D (1983), Acta Cryst. A39, 876-881'
_refine_ls_abs_structure_Flack 0.00
_refine_ls_extinction_method none
_refine_ls_goodness_of_fit_ref 1.031
_refine_ls_hydrogen_treatment mixed
_refine_ls_matrix_type full
_refine_ls_number_parameters 343
_refine_ls_number_reflns 3719
_refine_ls_number_restraints 1
_refine_ls_restrained_S_all 1.031
_refine_ls_R_factor_all 0.0608
_refine_ls_R_factor_gt 0.0457
_refine_ls_shift/su_max 0.000
_refine_ls_shift/su_mean 0.000
_refine_ls_structure_factor_coef Fsqd
_refine_ls_weighting_details 'calc w=1/[\s^2^(Fo^2^)+(0.0390P)^2^+0.0202P] where P=(Fo^2^+2Fc^2^)/3'
_refine_ls_weighting_scheme calc
_refine_ls_wR_factor_gt 0.0899
_refine_ls_wR_factor_ref 0.0974
_reflns_number_gt 2989
_reflns_number_total 3719
_reflns_threshold_expression >2sigma(I)
_cod_data_source_file cg500181t_si_002.cif
_cod_data_source_block LEVI-OXA
_cod_depositor_comments 'Adding full bibliography for 4510871--4510880.cif.'
_cod_original_sg_symbol_H-M 'P 21'
_cod_database_code 4510880

loop_
_symmetry_equiv_pos_as_xyz
'x, y, z'
'-x, y+1/2, -z'

loop_
_atom_site_label
_atom_site_type_symbol
_atom_site_fract_x
_atom_site_fract_y
_atom_site_fract_z
_atom_site_U_iso_or_equiv
_atom_site_adp_type
_atom_site_occupancy
_atom_site_symmetry_multiplicity
_atom_site_calc_flag
_atom_site_refinement_flags
C1 C 0.5723(5) 0.41200(17) 0.4524(3) 0.0366(8) Uani 1 1 d .
C2 C 0.6241(7) 0.46497(19) 0.3635(4) 0.0548(11) Uani 1 1 d .
H2A H 0.6858 0.5053 0.4066 0.066 Uiso 1 1 calc R
H2B H 0.4830 0.4766 0.3071 0.066 Uiso 1 1 calc R
C3 C 0.8071(6) 0.4336(2) 0.2955(4) 0.0574(11) Uani 1 1 d .
H3A H 0.7449 0.4287 0.2091 0.069 Uiso 1 1 calc R
H3B H 0.9475 0.4612 0.3040 0.069 Uiso 1 1 calc R
C4 C 0.8616(6) 0.3655(2) 0.3542(4) 0.0547(10) Uani 1 1 d .
H4A H 0.8346 0.3302 0.2933 0.066 Uiso 1 1 calc R
H4B H 1.0242 0.3635 0.3941 0.066 Uiso 1 1 calc R
C5 C 0.7074(5) 0.29707(15) 0.5188(3) 0.0317(8) Uani 1 1 d .
H5 H 0.8381 0.2703 0.4980 0.038 Uiso 1 1 calc R
C6 C 0.4921(5) 0.25391(16) 0.4830(3) 0.0357(8) Uani 1 1 d .
C7 C 0.7703(5) 0.31044(18) 0.6560(3) 0.0434(8) Uani 1 1 d .
H7A H 0.6583 0.3420 0.6805 0.052 Uiso 1 1 calc R
H7B H 0.7586 0.2688 0.7003 0.052 Uiso 1 1 calc R
C8 C 1.0154(6) 0.3386(3) 0.6902(4) 0.0652(12) Uani 1 1 d .
H8A H 1.1271 0.3073 0.6671 0.098 Uiso 1 1 calc R
H8B H 1.0485 0.3460 0.7770 0.098 Uiso 1 1 calc R
H8C H 1.0265 0.3804 0.6483 0.098 Uiso 1 1 calc R
N1 N 0.7030(4) 0.35812(13) 0.4439(2) 0.0311(6) Uani 1 1 d .
N2 N 0.3597(5) 0.26263(17) 0.3766(3) 0.0429(8) Uani 1 1 d .
O1 O 0.4253(4) 0.41721(13) 0.5228(3) 0.0536(7) Uani 1 1 d .
O2 O 0.4553(4) 0.20831(14) 0.5545(2) 0.0643(8) Uani 1 1 d .
C11 C 0.4018(5) 0.01348(17) 0.0471(3) 0.0345(8) Uani 1 1 d .
C12 C 0.3317(6) -0.03085(17) 0.1434(3) 0.0456(9) Uani 1 1 d .
H12A H 0.4667 -0.0419 0.2045 0.055 Uiso 1 1 calc R
H12B H 0.2624 -0.0722 0.1078 0.055 Uiso 1 1 calc R
C13 C 0.1544(6) 0.0091(2) 0.1995(4) 0.0492(9) Uani 1 1 d .
H13A H 0.2136 0.0182 0.2850 0.059 Uiso 1 1 calc R
H13B H 0.0084 -0.0157 0.1942 0.059 Uiso 1 1 calc R
C14 C 0.1140(6) 0.0742(2) 0.1287(4) 0.0487(10) Uani 1 1 d .
H14A H -0.0463 0.0770 0.0857 0.058 Uiso 1 1 calc R
H14B H 0.1457 0.1127 0.1827 0.058 Uiso 1 1 calc R
C15 C 0.3133(5) 0.12468(16) -0.0436(3) 0.0331(8) Uani 1 1 d .
H15 H 0.3903 0.1041 -0.1072 0.040 Uiso 1 1 calc R
C16 C 0.4786(5) 0.17996(18) 0.0144(3) 0.0380(8) Uani 1 1 d .
C17 C 0.0797(5) 0.15319(17) -0.1094(3) 0.0421(8) Uani 1 1 d .
H17A H -0.0109 0.1694 -0.0488 0.051 Uiso 1 1 calc R
H17B H 0.1119 0.1913 -0.1589 0.051 Uiso 1 1 calc R
C18 C -0.0665(6) 0.1022(2) -0.1911(4) 0.0601(11) Uani 1 1 d .
H18A H 0.0229 0.0853 -0.2505 0.090 Uiso 1 1 calc R
H18B H -0.2070 0.1234 -0.2323 0.090 Uiso 1 1 calc R
H18C H -0.1079 0.0657 -0.1420 0.090 Uiso 1 1 calc R
N3 N 0.2821(4) 0.07084(13) 0.0422(2) 0.0327(6) Uani 1 1 d .
N4 N 0.5908(5) 0.17130(19) 0.1261(3) 0.0445(8) Uani 1 1 d .
O3 O 0.5490(4) 0.00177(12) -0.0207(2) 0.0482(6) Uani 1 1 d .
O4 O 0.5056(4) 0.22984(13) -0.0482(3) 0.0597(8) Uani 1 1 d .
C21 C 0.0037(5) 0.30545(17) 0.0713(3) 0.0349(8) Uani 1 1 d .
C22 C 0.1964(6) 0.35927(19) 0.0856(3) 0.0434(9) Uani 1 1 d .
O5 O 0.0188(4) 0.25802(13) 0.1395(2) 0.0496(7) Uani 1 1 d .
O6 O -0.1683(4) 0.31674(13) -0.0172(2) 0.0542(7) Uani 1 1 d .
H6O H -0.2749 0.2900 -0.0130 0.065 Uiso 1 1 calc R
O7 O 0.1760(4) 0.40237(14) -0.0010(2) 0.0609(8) Uani 1 1 d .
H7O H 0.2741 0.4321 0.0163 0.073 Uiso 1 1 calc R
O8 O 0.3479(5) 0.35878(17) 0.1733(3) 0.0878(11) Uani 1 1 d .
C23 C 0.9714(5) 0.12544(19) 0.4312(3) 0.0387(8) Uani 1 1 d .
C24 C 0.7947(5) 0.06761(18) 0.4129(3) 0.0404(9) Uani 1 1 d .
O9 O 0.9440(4) 0.17307(13) 0.3634(2) 0.0499(6) Uani 1 1 d .
O10 O 1.1435(4) 0.11715(13) 0.5201(2) 0.0656(8) Uani 1 1 d .
H10O H 1.2233 0.1515 0.5290 0.079 Uiso 1 1 calc R
O11 O 0.8354(4) 0.02078(14) 0.4930(3) 0.0645(8) Uani 1 1 d .
H110 H 0.7302 -0.0073 0.4807 0.077 Uiso 1 1 calc R
O12 O 0.6378(5) 0.06839(15) 0.3285(3) 0.0782(10) Uani 1 1 d .
H2N H 0.239(5) 0.2380(18) 0.357(3) 0.041(10) Uiso 1 1 d .
H2M H 0.393(6) 0.299(2) 0.331(3) 0.057(11) Uiso 1 1 d .
H4M H 0.562(5) 0.138(2) 0.172(3) 0.043(10) Uiso 1 1 d .
H4N H 0.694(5) 0.2035(17) 0.154(3) 0.035(8) Uiso 1 1 d .

loop_
_atom_site_aniso_label
_atom_site_aniso_U_11
_atom_site_aniso_U_22
_atom_site_aniso_U_33
_atom_site_aniso_U_23
_atom_site_aniso_U_13
_atom_site_aniso_U_12
C1 0.0372(16) 0.0242(19) 0.044(2) -0.0031(16) -0.0078(15) 0.0012(16)
C2 0.062(2) 0.036(2) 0.061(3) 0.0074(19) -0.0083(19) -0.0104(18)
C3 0.056(2) 0.061(3) 0.053(3) 0.016(2) -0.0012(18) -0.023(2)
C4 0.0488(19) 0.063(3) 0.057(3) 0.009(2) 0.0232(17) 0.004(2)
C5 0.0337(14) 0.029(2) 0.0324(17) 0.0014(14) 0.0051(12) 0.0063(13)
C6 0.0455(17) 0.0211(18) 0.040(2) -0.0004(16) 0.0037(15) -0.0014(15)
C7 0.0491(17) 0.041(2) 0.0384(18) 0.0031(15) 0.0012(13) -0.0018(16)
C8 0.061(2) 0.083(3) 0.047(2) -0.012(2) -0.0042(17) -0.027(2)
N1 0.0332(13) 0.0250(16) 0.0359(17) -0.0007(12) 0.0076(11) 0.0009(12)
N2 0.0434(16) 0.0354(19) 0.045(2) 0.0059(15) -0.0085(14) -0.0097(15)
O1 0.0534(13) 0.0450(17) 0.0650(18) -0.0039(13) 0.0173(13) 0.0167(12)
O2 0.0755(17) 0.0552(18) 0.0523(18) 0.0209(14) -0.0197(13) -0.0304(15)
C11 0.0322(14) 0.029(2) 0.041(2) -0.0083(16) 0.0008(14) -0.0016(15)
C12 0.0536(19) 0.027(2) 0.054(3) 0.0055(17) 0.0014(18) -0.0035(16)
C13 0.0498(17) 0.051(2) 0.047(2) 0.0016(19) 0.0083(16) -0.0095(18)
C14 0.0514(19) 0.046(2) 0.054(2) 0.0028(18) 0.0254(17) 0.0035(17)
C15 0.0330(14) 0.0269(19) 0.0394(19) 0.0007(14) 0.0060(13) -0.0004(14)
C16 0.0285(15) 0.037(2) 0.047(2) 0.0059(18) -0.0002(14) 0.0032(15)
C17 0.0378(15) 0.0373(19) 0.0475(19) 0.0009(15) -0.0043(13) 0.0010(15)
C18 0.058(2) 0.063(3) 0.056(3) -0.002(2) -0.0031(18) -0.009(2)
N3 0.0307(12) 0.0262(16) 0.0426(17) 0.0010(13) 0.0102(11) 0.0024(12)
N4 0.0456(16) 0.037(2) 0.047(2) 0.0067(16) -0.0049(14) -0.0107(15)
O3 0.0537(13) 0.0374(15) 0.0560(16) -0.0020(12) 0.0163(12) 0.0170(11)
O4 0.0588(14) 0.0422(17) 0.0692(19) 0.0241(14) -0.0160(13) -0.0196(13)
C21 0.0422(16) 0.029(2) 0.0328(19) 0.0022(17) 0.0046(14) -0.0073(15)
C22 0.0461(19) 0.042(2) 0.040(2) 0.0042(18) 0.0007(17) -0.0111(17)
O5 0.0599(14) 0.0424(16) 0.0415(16) 0.0158(13) -0.0072(11) -0.0160(12)
O6 0.0485(12) 0.0412(15) 0.0650(16) 0.0208(13) -0.0145(11) -0.0176(12)
O7 0.0670(15) 0.0551(18) 0.0521(16) 0.0231(15) -0.0158(13) -0.0330(14)
O8 0.0893(19) 0.088(2) 0.069(2) 0.0365(17) -0.0384(17) -0.0513(19)
C23 0.0424(17) 0.041(2) 0.032(2) 0.0022(18) 0.0024(14) -0.0035(17)
C24 0.0467(19) 0.033(2) 0.039(2) 0.0054(17) -0.0006(16) -0.0103(16)
O9 0.0573(12) 0.0380(16) 0.0495(16) 0.0126(13) -0.0060(11) -0.0128(12)
O10 0.0693(14) 0.0510(18) 0.0647(18) 0.0265(15) -0.0246(13) -0.0305(14)
O11 0.0668(15) 0.0505(19) 0.0684(19) 0.0245(16) -0.0127(14) -0.0302(14)
O12 0.0809(18) 0.068(2) 0.072(2) 0.0272(17) -0.0298(16) -0.0391(17)

loop_
_atom_type_symbol
_atom_type_description
_atom_type_scat_dispersion_real
_atom_type_scat_dispersion_imag
_atom_type_scat_source
C C 0.0033 0.0016 'International Tables Vol C Tables 4.2.6.8 and 6.1.1.4'
H H 0.0000 0.0000 'International Tables Vol C Tables 4.2.6.8 and 6.1.1.4'
N N 0.0061 0.0033 'International Tables Vol C Tables 4.2.6.8 and 6.1.1.4'
O O 0.0106 0.0060 'International Tables Vol C Tables 4.2.6.8 and 6.1.1.4'

loop_
_geom_angle_atom_site_label_1
_geom_angle_atom_site_label_2
_geom_angle_atom_site_label_3
_geom_angle
O1 C1 N1 124.4(3)
O1 C1 C2 125.3(3)
N1 C1 C2 110.2(3)
C1 C2 C3 105.2(3)
C1 C2 H2A 110.7
C3 C2 H2A 110.7
C1 C2 H2B 110.7
C3 C2 H2B 110.7
H2A C2 H2B 108.8
C4 C3 C2 105.4(3)
C4 C3 H3A 110.7
C2 C3 H3A 110.7
C4 C3 H3B 110.7
C2 C3 H3B 110.7
H3A C3 H3B 108.8
N1 C4 C3 105.9(3)
N1 C4 H4A 110.6
C3 C4 H4A 110.6
N1 C4 H4B 110.6
C3 C4 H4B 110.6
H4A C4 H4B 108.7
N1 C5 C6 112.6(2)
N1 C5 C7 113.4(3)
C6 C5 C7 114.4(3)
N1 C5 H5 105.1
C6 C5 H5 105.1
C7 C5 H5 105.1
O2 C6 N2 122.3(3)
O2 C6 C5 117.8(3)
N2 C6 C5 119.8(3)
C8 C7 C5 112.1(3)
C8 C7 H7A 109.2
C5 C7 H7A 109.2
C8 C7 H7B 109.2
C5 C7 H7B 109.2
H7A C7 H7B 107.9
C7 C8 H8A 109.5
C7 C8 H8B 109.5
H8A C8 H8B 109.5
C7 C8 H8C 109.5
H8A C8 H8C 109.5
H8B C8 H8C 109.5
C1 N1 C4 113.1(3)
C1 N1 C5 126.1(3)
C4 N1 C5 120.7(3)
C6 N2 H2N 119(2)
C6 N2 H2M 117(2)
H2N N2 H2M 123(3)
O3 C11 N3 122.5(3)
O3 C11 C12 127.8(3)
N3 C11 C12 109.7(3)
C11 C12 C13 105.3(3)
C11 C12 H12A 110.7
C13 C12 H12A 110.7
C11 C12 H12B 110.7
C13 C12 H12B 110.7
H12A C12 H12B 108.8
C12 C13 C14 107.3(3)
C12 C13 H13A 110.3
C14 C13 H13A 110.3
C12 C13 H13B 110.3
C14 C13 H13B 110.3
H13A C13 H13B 108.5
N3 C14 C13 103.7(3)
N3 C14 H14A 111.0
C13 C14 H14A 111.0
N3 C14 H14B 111.0
C13 C14 H14B 111.0
H14A C14 H14B 109.0
N3 C15 C16 112.8(3)
N3 C15 C17 112.9(2)
C16 C15 C17 111.9(3)
N3 C15 H15 106.2
C16 C15 H15 106.2
C17 C15 H15 106.2
O4 C16 N4 123.2(3)
O4 C16 C15 118.0(3)
N4 C16 C15 118.8(3)
C18 C17 C15 113.3(3)
C18 C17 H17A 108.9
C15 C17 H17A 108.9
C18 C17 H17B 108.9
C15 C17 H17B 108.9
H17A C17 H17B 107.7
C17 C18 H18A 109.5
C17 C18 H18B 109.5
H18A C18 H18B 109.5
C17 C18 H18C 109.5
H18A C18 H18C 109.5
H18B C18 H18C 109.5
C11 N3 C15 122.5(3)
C11 N3 C14 113.9(3)
C15 N3 C14 123.6(3)
C16 N4 H4M 123(2)
C16 N4 H4N 115.7(19)
H4M N4 H4N 121(3)
O5 C21 O6 125.4(3)
O5 C21 C22 120.4(3)
O6 C21 C22 114.2(3)
O8 C22 O7 125.5(3)
O8 C22 C21 120.0(3)
O7 C22 C21 114.5(3)
C21 O6 H6O 109.5
C22 O7 H7O 109.5
O9 C23 O10 125.7(3)
O9 C23 C24 119.5(3)
O10 C23 C24 114.8(3)
O12 C24 O11 125.7(3)
O12 C24 C23 120.0(3)
O11 C24 C23 114.3(3)
C23 O10 H10O 109.5
C24 O11 H110 109.5

loop_
_geom_bond_atom_site_label_1
_geom_bond_atom_site_label_2
_geom_bond_distance
C1 O1 1.245(4)
C1 N1 1.322(4)
C1 C2 1.504(5)
C2 C3 1.526(5)
C2 H2A 0.9700
C2 H2B 0.9700
C3 C4 1.512(5)
C3 H3A 0.9700
C3 H3B 0.9700
C4 N1 1.463(4)
C4 H4A 0.9700
C4 H4B 0.9700
C5 N1 1.468(4)
C5 C6 1.508(4)
C5 C7 1.527(4)
C5 H5 0.9800
C6 O2 1.245(4)
C6 N2 1.307(4)
C7 C8 1.510(4)
C7 H7A 0.9700
C7 H7B 0.9700
C8 H8A 0.9600
C8 H8B 0.9600
C8 H8C 0.9600
N2 H2N 0.85(3)
N2 H2M 0.92(4)
C11 O3 1.242(4)
C11 N3 1.330(4)
C11 C12 1.490(5)
C12 C13 1.506(5)
C12 H12A 0.9700
C12 H12B 0.9700
C13 C14 1.511(5)
C13 H13A 0.9700
C13 H13B 0.9700
C14 N3 1.470(4)
C14 H14A 0.9700
C14 H14B 0.9700
C15 N3 1.462(4)
C15 C16 1.527(4)
C15 C17 1.532(4)
C15 H15 0.9800
C16 O4 1.235(4)
C16 N4 1.311(4)
C17 C18 1.519(5)
C17 H17A 0.9700
C17 H17B 0.9700
C18 H18A 0.9600
C18 H18B 0.9600
C18 H18C 0.9600
N4 H4M 0.87(4)
N4 H4N 0.90(3)
C21 O5 1.203(4)
C21 O6 1.295(4)
C21 C22 1.533(5)
C22 O8 1.196(4)
C22 O7 1.277(4)
O6 H6O 0.8200
O7 H7O 0.8200
C23 O9 1.203(4)
C23 O10 1.289(4)
C23 C24 1.528(5)
C24 O12 1.190(4)
C24 O11 1.281(4)
O10 H10O 0.8200
O11 H110 0.8200

loop_
_geom_torsion_atom_site_label_1
_geom_torsion_atom_site_label_2
_geom_torsion_atom_site_label_3
_geom_torsion_atom_site_label_4
_geom_torsion
O1 C1 C2 C3 -177.5(3)
N1 C1 C2 C3 1.4(4)
C1 C2 C3 C4 -3.3(4)
C2 C3 C4 N1 4.0(4)
N1 C5 C6 O2 -166.3(3)
C7 C5 C6 O2 -34.9(4)
N1 C5 C6 N2 17.6(4)
C7 C5 C6 N2 149.0(3)
N1 C5 C7 C8 -63.1(4)
C6 C5 C7 C8 165.9(3)
O1 C1 N1 C4 -179.8(3)
C2 C1 N1 C4 1.2(4)
O1 C1 N1 C5 -3.3(5)
C2 C1 N1 C5 177.8(3)
C3 C4 N1 C1 -3.4(4)
C3 C4 N1 C5 179.9(3)
C6 C5 N1 C1 74.5(4)
C7 C5 N1 C1 -57.4(4)
C6 C5 N1 C4 -109.2(3)
C7 C5 N1 C4 118.9(3)
O3 C11 C12 C13 178.1(3)
N3 C11 C12 C13 -1.5(3)
C11 C12 C13 C14 3.6(4)
C12 C13 C14 N3 -4.2(4)
N3 C15 C16 O4 -175.7(3)
C17 C15 C16 O4 -47.0(4)
N3 C15 C16 N4 6.7(4)
C17 C15 C16 N4 135.4(3)
N3 C15 C17 C18 -64.0(4)
C16 C15 C17 C18 167.4(3)
O3 C11 N3 C15 0.2(4)
C12 C11 N3 C15 179.9(3)
O3 C11 N3 C14 179.1(3)
C12 C11 N3 C14 -1.3(4)
C16 C15 N3 C11 -98.0(3)
C17 C15 N3 C11 133.8(3)
C16 C15 N3 C14 83.3(3)
C17 C15 N3 C14 -44.9(4)
C13 C14 N3 C11 3.5(4)
C13 C14 N3 C15 -177.7(3)
O5 C21 C22 O8 -9.1(5)
O6 C21 C22 O8 170.4(4)
O5 C21 C22 O7 171.6(3)
O6 C21 C22 O7 -9.0(4)
O9 C23 C24 O12 3.6(5)
O10 C23 C24 O12 -175.2(4)
O9 C23 C24 O11 -177.4(3)
O10 C23 C24 O11 3.8(4)
